data_7201969
loop_
_publ_author_name
'Kim, Hyunuk'
'Park, Gyungse'
'Kim, Kimoon'

_publ_section_title
;
 Two-dimensional metal--organic network with an unusual 36 topology and
 a cubic close packing pattern
;
_journal_issue 8
_journal_name_full CrystEngComm
_journal_page_first 954
_journal_paper_doi 10.1039/b801536h
_journal_volume 10
_journal_year 2008
_chemical_formula_moiety 'Zn3 C48 H30 O12 ,C6 H14 N2 O2'
_chemical_formula_sum 'C54 H44 N2 O14 Zn3'
_chemical_formula_weight 1141.02
_chemical_name_common 'Zinc(ii) stilbenedicarboxyl dimethylamide'
_chemical_name_systematic
;
?
;
_space_group_IT_number 148
_symmetry_cell_setting trigonal
_symmetry_space_group_name_Hall '-R 3'
_symmetry_space_group_name_H-M 'R -3 :H'
_atom_sites_solution_hydrogens geom
_atom_sites_solution_primary direct
_atom_sites_solution_secondary difmap
_audit_creation_method SHELXL-97
_cell_angle_alpha 90.00
_cell_angle_beta 90.00
_cell_angle_gamma 120.00
_cell_formula_units_Z 3
_cell_length_a 16.1610(12)
_cell_length_b 16.1610(12)
_cell_length_c 16.590(2)
_cell_measurement_reflns_used 6422
_cell_measurement_temperature 198(2)
_cell_measurement_theta_max 30
_cell_measurement_theta_min 5
_cell_volume 3752.4(6)
_computing_cell_refinement SMART
_computing_data_collection SMART
_computing_data_reduction SAINT
_computing_molecular_graphics SHELXTL
_computing_publication_material SHELXTL
_computing_structure_refinement 'SHELXL-97 (Sheldrick, 1997)'
_computing_structure_solution 'SHELXS-97 (Sheldrick, 1990)'
_diffrn_ambient_temperature 198(2)
_diffrn_detector_area_resol_mean 0
_diffrn_measured_fraction_theta_full 0.969
_diffrn_measured_fraction_theta_max 0.969
_diffrn_measurement_device_type 'Siemens CCD'
_diffrn_measurement_method \w-scan
_diffrn_radiation_monochromator graphite
_diffrn_radiation_source 'fine-focus sealed tube'
_diffrn_radiation_type MoK\a
_diffrn_radiation_wavelength 0.71073
_diffrn_reflns_av_R_equivalents 0.0770
_diffrn_reflns_av_sigmaI/netI 0.0634
_diffrn_reflns_limit_h_max 14
_diffrn_reflns_limit_h_min -20
_diffrn_reflns_limit_k_max 21
_diffrn_reflns_limit_k_min -21
_diffrn_reflns_limit_l_max 21
_diffrn_reflns_limit_l_min -21
_diffrn_reflns_number 6422
_diffrn_reflns_theta_full 28.27
_diffrn_reflns_theta_max 28.27
_diffrn_reflns_theta_min 1.90
_diffrn_standards_decay_% 0
_diffrn_standards_interval_count 0
_diffrn_standards_interval_time 0
_diffrn_standards_number 0
_exptl_absorpt_coefficient_mu 1.497
_exptl_absorpt_correction_T_max 0.6623
_exptl_absorpt_correction_T_min 0.6623
_exptl_absorpt_correction_type empirical
_exptl_absorpt_process_details SADABS
_exptl_crystal_colour colorless
_exptl_crystal_density_diffrn 1.515
_exptl_crystal_density_method 'not measured'
_exptl_crystal_description cubic
_exptl_crystal_F_000 1752
_exptl_crystal_size_max 0.30
_exptl_crystal_size_mid 0.30
_exptl_crystal_size_min 0.30
_refine_diff_density_max 0.683
_refine_diff_density_min -0.711
_refine_diff_density_rms 0.108
_refine_ls_extinction_method none
_refine_ls_goodness_of_fit_ref 1.050
_refine_ls_hydrogen_treatment mixed
_refine_ls_matrix_type full
_refine_ls_number_parameters 140
_refine_ls_number_reflns 2004
_refine_ls_number_restraints 68
_refine_ls_restrained_S_all 1.085
_refine_ls_R_factor_all 0.0591
_refine_ls_R_factor_gt 0.0522
_refine_ls_shift/su_max 0.000
_refine_ls_shift/su_mean 0.000
_refine_ls_structure_factor_coef Fsqd
_refine_ls_weighting_details 'calc w=1/[\s^2^(Fo^2^)+(0.1079P)^2^+0.0000P] where P=(Fo^2^+2Fc^2^)/3'
_refine_ls_weighting_scheme calc
_refine_ls_wR_factor_gt 0.1507
_refine_ls_wR_factor_ref 0.1557
_reflns_number_gt 1680
_reflns_number_total 2004
_reflns_threshold_expression >2sigma(I)
_cod_data_source_file b801536h.txt
_cod_data_source_block 1
_cod_depositor_comments
;
The following automatic conversions were performed:
'_symmetry_cell_setting' value 'Trigonal' changed to 'trigonal' according
to '/home/saulius/struct/CIF-dictionaries/cif_core.dic' dictionary named
'cif_core.dic' version 2.4.1 from 2010-06-29.

Automatic conversion script
Id: cif_fix_enum 1527 2010-12-29 10:47:43Z saulius 
;
_cod_original_sg_symbol_H-M R-3
_cod_database_code 7201969

loop_
_symmetry_equiv_pos_as_xyz
'x, y, z'
'-y, x-y, z'
'-x+y, -x, z'
'x+2/3, y+1/3, z+1/3'
'-y+2/3, x-y+1/3, z+1/3'
'-x+y+2/3, -x+1/3, z+1/3'
'x+1/3, y+2/3, z+2/3'
'-y+1/3, x-y+2/3, z+2/3'
'-x+y+1/3, -x+2/3, z+2/3'
'-x, -y, -z'
'y, -x+y, -z'
'x-y, x, -z'
'-x+2/3, -y+1/3, -z+1/3'
'y+2/3, -x+y+1/3, -z+1/3'
'x-y+2/3, x+1/3, -z+1/3'
'-x+1/3, -y+2/3, -z+2/3'
'y+1/3, -x+y+2/3, -z+2/3'
'x-y+1/3, x+2/3, -z+2/3'

loop_
_atom_site_label
_atom_site_type_symbol
_atom_site_fract_x
_atom_site_fract_y
_atom_site_fract_z
_atom_site_U_iso_or_equiv
_atom_site_adp_type
_atom_site_occupancy
_atom_site_symmetry_multiplicity
_atom_site_calc_flag
_atom_site_refinement_flags
_atom_site_disorder_assembly
_atom_site_disorder_group
Zn1 Zn 0.0000 0.0000 1.0000 0.0218(2) Uani 1 6 d S . .
Zn2 Zn 0.0000 0.0000 1.21127(3) 0.0311(2) Uani 1 3 d S . .
O2 O -0.11583(13) -0.12052(13) 1.18934(11) 0.0365(4) Uani 1 1 d . A .
O1 O -0.12226(12) -0.05726(12) 1.07138(10) 0.0317(4) Uani 1 1 d . A .
C1 C -0.15311(17) -0.12614(18) 1.12013(15) 0.0310(5) Uani 1 1 d . . .
C2 C -0.2369(2) -0.21869(19) 1.09795(17) 0.0386(6) Uani 1 1 d . A .
C3 C -0.2977(3) -0.2243(2) 1.0367(2) 0.0639(11) Uani 1 1 d . . .
H3 H -0.2863 -0.1680 1.0090 0.077 Uiso 1 1 calc R A .
C4 C -0.3747(3) -0.3114(3) 1.0157(3) 0.0802(16) Uani 1 1 d . A .
H4 H -0.4175 -0.3140 0.9752 0.096 Uiso 1 1 calc R . .
C5 C -0.3913(3) -0.3966(2) 1.0530(2) 0.0626(10) Uani 1 1 d . . .
C6 C -0.4687(3) -0.4909(2) 1.0291(3) 0.0726(13) Uani 1 1 d . . .
H6 H -0.476(3) -0.551(3) 1.057(2) 0.060(11) Uiso 1 1 d . . .
C7 C -0.3302(3) -0.3903(2) 1.1142(2) 0.0610(10) Uani 1 1 d . A .
H7 H -0.3401 -0.4467 1.1406 0.073 Uiso 1 1 calc R . .
C8 C -0.2549(2) -0.3026(2) 1.1373(2) 0.0492(8) Uani 1 1 d . . .
H8 H -0.2148 -0.2993 1.1805 0.059 Uiso 1 1 calc R A .
O1S O 0.0000 0.0000 1.3311(3) 0.122(2) Uani 1 3 d SU A 1
N1S N -0.1022(12) -0.0879(12) 1.4444(7) 0.126(3) Uani 0.33 1 d PDU A 1
C1S C -0.0573(14) -0.0741(14) 1.3748(8) 0.130(4) Uani 0.33 1 d PDU A 1
H1S H -0.0697 -0.1325 1.3506 0.156 Uiso 0.33 1 calc PR A 1
C2S C -0.1419(17) -0.0279(14) 1.4650(11) 0.131(3) Uani 0.33 1 d PDU A 1
H2S1 H -0.1727 -0.0465 1.5180 0.197 Uiso 0.33 1 calc PR A 1
H2S2 H -0.1893 -0.0355 1.4244 0.197 Uiso 0.33 1 calc PR A 1
H2S3 H -0.0907 0.0390 1.4666 0.197 Uiso 0.33 1 calc PR A 1
C3S C -0.1245(16) -0.1690(13) 1.4943(9) 0.131(4) Uani 0.33 1 d PDU A 1
H3S1 H -0.1571 -0.1664 1.5432 0.196 Uiso 0.33 1 calc PR A 1
H3S2 H -0.0653 -0.1681 1.5091 0.196 Uiso 0.33 1 calc PR A 1
H3S3 H -0.1662 -0.2279 1.4646 0.196 Uiso 0.33 1 calc PR A 1

loop_
_atom_site_aniso_label
_atom_site_aniso_U_11
_atom_site_aniso_U_22
_atom_site_aniso_U_33
_atom_site_aniso_U_23
_atom_site_aniso_U_13
_atom_site_aniso_U_12
Zn1 0.0219(3) 0.0219(3) 0.0216(3) 0.000 0.000 0.01093(13)
Zn2 0.0335(3) 0.0335(3) 0.0263(3) 0.000 0.000 0.01675(13)
O2 0.0330(9) 0.0355(10) 0.0337(9) 0.0037(7) 0.0043(7) 0.0116(8)
O1 0.0284(9) 0.0277(8) 0.0378(9) 0.0051(7) 0.0083(7) 0.0131(7)
C1 0.0274(11) 0.0321(12) 0.0337(12) 0.0018(9) 0.0078(9) 0.0152(10)
C2 0.0361(13) 0.0325(13) 0.0376(13) 0.0045(11) 0.0018(10) 0.0099(11)
C3 0.061(2) 0.0362(16) 0.064(2) 0.0214(15) -0.0192(16) 0.0008(15)
C4 0.075(3) 0.0438(19) 0.080(3) 0.0226(18) -0.042(2) -0.0020(18)
C5 0.060(2) 0.0352(16) 0.062(2) 0.0132(15) -0.0186(17) 0.0010(14)
C6 0.072(2) 0.0325(16) 0.075(2) 0.0194(16) -0.0290(19) -0.0022(15)
C7 0.058(2) 0.0307(15) 0.072(2) 0.0137(14) -0.0195(18) 0.0058(14)
C8 0.0474(17) 0.0351(15) 0.0540(17) 0.0077(13) -0.0105(14) 0.0124(13)
O1S 0.172(4) 0.172(4) 0.023(2) 0.000 0.000 0.0859(19)
N1S 0.132(6) 0.138(6) 0.067(4) 0.000(4) 0.004(3) 0.037(4)
C1S 0.150(7) 0.153(7) 0.053(4) -0.005(4) -0.007(4) 0.050(6)
C2S 0.129(6) 0.145(6) 0.082(5) 0.000(5) 0.002(5) 0.040(5)
C3S 0.138(7) 0.136(6) 0.073(5) 0.001(4) 0.001(5) 0.035(5)

loop_
_atom_type_symbol
_atom_type_description
_atom_type_scat_dispersion_real
_atom_type_scat_dispersion_imag
_atom_type_scat_source
C C 0.0033 0.0016 'International Tables Vol C Tables 4.2.6.8 and 6.1.1.4'
H H 0.0000 0.0000 'International Tables Vol C Tables 4.2.6.8 and 6.1.1.4'
N N 0.0061 0.0033 'International Tables Vol C Tables 4.2.6.8 and 6.1.1.4'
O O 0.0106 0.0060 'International Tables Vol C Tables 4.2.6.8 and 6.1.1.4'
Zn Zn 0.2839 1.4301 'International Tables Vol C Tables 4.2.6.8 and 6.1.1.4'

loop_
_geom_angle_atom_site_label_1
_geom_angle_atom_site_label_2
_geom_angle_atom_site_label_3
_geom_angle
_geom_angle_site_symmetry_1
_geom_angle_site_symmetry_3
_geom_angle_publ_flag
O1 Zn1 O1 180.00(8) 3 12_557 ?
O1 Zn1 O1 89.16(7) 3 10_557 ?
O1 Zn1 O1 90.84(7) 12_557 10_557 ?
O1 Zn1 O1 90.84(7) 3 2 ?
O1 Zn1 O1 89.16(7) 12_557 2 ?
O1 Zn1 O1 89.16(7) 10_557 2 ?
O1 Zn1 O1 90.84(7) 3 . ?
O1 Zn1 O1 89.16(7) 12_557 . ?
O1 Zn1 O1 180.00(8) 10_557 . ?
O1 Zn1 O1 90.84(7) 2 . ?
O1 Zn1 O1 89.16(7) 3 11_557 ?
O1 Zn1 O1 90.84(7) 12_557 11_557 ?
O1 Zn1 O1 90.84(7) 10_557 11_557 ?
O1 Zn1 O1 180.00(7) 2 11_557 ?
O1 Zn1 O1 89.16(7) . 11_557 ?
O2 Zn2 O2 116.59(3) . 2 ?
O2 Zn2 O2 116.59(3) . 3 ?
O2 Zn2 O2 116.59(3) 2 3 ?
O2 Zn2 O1S 100.78(5) . . ?
O2 Zn2 O1S 100.78(5) 2 . ?
O2 Zn2 O1S 100.78(5) 3 . ?
C1 O2 Zn2 114.99(16) . . ?
C1 O1 Zn1 128.77(16) . . ?
O1 C1 O2 123.3(2) . . ?
O1 C1 C2 119.5(2) . . ?
O2 C1 C2 117.2(2) . . ?
C3 C2 C8 118.9(3) . . ?
C3 C2 C1 120.7(2) . . ?
C8 C2 C1 120.4(3) . . ?
C4 C3 C2 120.0(3) . . ?
C3 C4 C5 121.4(3) . . ?
C7 C5 C4 118.1(3) . . ?
C7 C5 C6 118.8(3) . . ?
C4 C5 C6 123.1(3) . . ?
C6 C6 C5 126.2(4) 10_447 . ?
C8 C7 C5 120.6(3) . . ?
C7 C8 C2 120.9(3) . . ?
C1S O1S Zn2 123.7(8) . . ?
C1S N1S C3S 121.6(9) . . ?
C1S N1S C2S 118.9(9) . . ?
C3S N1S C2S 118.9(8) . . ?
O1S C1S N1S 135.8(15) . . ?

loop_
_geom_bond_atom_site_label_1
_geom_bond_atom_site_label_2
_geom_bond_distance
_geom_bond_site_symmetry_2
_geom_bond_publ_flag
Zn1 O1 2.0819(16) 3 ?
Zn1 O1 2.0819(16) 12_557 ?
Zn1 O1 2.0819(16) 10_557 ?
Zn1 O1 2.0819(16) 2 ?
Zn1 O1 2.0819(16) . ?
Zn1 O1 2.0819(16) 11_557 ?
Zn2 O2 1.9453(18) . ?
Zn2 O2 1.9453(18) 2 ?
Zn2 O2 1.9453(18) 3 ?
Zn2 O1S 1.988(5) . ?
O2 C1 1.279(3) . ?
O1 C1 1.260(3) . ?
C1 C2 1.477(4) . ?
C2 C3 1.385(4) . ?
C2 C8 1.398(4) . ?
C3 C4 1.378(5) . ?
C4 C5 1.408(5) . ?
C5 C7 1.384(5) . ?
C5 C6 1.463(4) . ?
C6 C6 1.321(7) 10_447 ?
C7 C8 1.383(4) . ?
O1S C1S 1.307(16) . ?
N1S C1S 1.321(9) . ?
N1S C3S 1.436(9) . ?
N1S C2S 1.447(9) . ?
